data_4350655
loop_
_publ_author_name
'Huang, Xiao-feng'
'Ma, Jing-xin'
'Liu, Wei-sheng'

_publ_section_title
;
 Lanthanide metalloligand strategy toward d-f heterometallic metal-organic
 frameworks: magnetism and symmetric-dependent luminescent properties.
;
_journal_issue 12
_journal_name_full 'Inorganic chemistry'
_journal_page_first 5922
_journal_page_last 5930
_journal_paper_doi 10.1021/ic403080n
_journal_volume 53
_journal_year 2014
_chemical_formula_sum 'C24 H36 Cd3 O48 Tm2'
_chemical_formula_weight 1767.62
_space_group_IT_number 228
_space_group_name_Hall '-F 4ud 2vw 3'
_space_group_name_H-M_alt 'F d -3 c :2'
_symmetry_cell_setting cubic
_symmetry_space_group_name_H-M 'F d -3 c :2'
_atom_sites_solution_hydrogens geom
_atom_sites_solution_primary direct
_atom_sites_solution_secondary difmap
_audit_creation_method SHELXL-97
_cell_angle_alpha 90.00
_cell_angle_beta 90.00
_cell_angle_gamma 90.00
_cell_formula_units_Z 16
_cell_length_a 26.124(3)
_cell_length_b 26.124(3)
_cell_length_c 26.124(3)
_cell_measurement_temperature 293(2)
_cell_volume 17829(4)
_computing_structure_refinement 'SHELXL-97 (Sheldrick, 1997)'
_computing_structure_solution 'SHELXS-97 (Sheldrick, 1990)'
_diffrn_ambient_temperature 293(2)
_diffrn_measured_fraction_theta_full 1.000
_diffrn_measured_fraction_theta_max 1.000
_diffrn_radiation_monochromator graphite
_diffrn_radiation_source 'fine-focus sealed tube'
_diffrn_radiation_type MoK\a
_diffrn_radiation_wavelength 0.71073
_diffrn_reflns_av_R_equivalents 0.0362
_diffrn_reflns_av_sigmaI/netI 0.0098
_diffrn_reflns_limit_h_max 34
_diffrn_reflns_limit_h_min -34
_diffrn_reflns_limit_k_max 34
_diffrn_reflns_limit_k_min -34
_diffrn_reflns_limit_l_max 34
_diffrn_reflns_limit_l_min -32
_diffrn_reflns_number 33944
_diffrn_reflns_theta_full 28.25
_diffrn_reflns_theta_max 28.25
_diffrn_reflns_theta_min 2.21
_exptl_absorpt_coefficient_mu 5.492
_exptl_absorpt_correction_T_max 0.233
_exptl_absorpt_correction_T_min 0.204
_exptl_absorpt_correction_type multi-scan
_exptl_absorpt_process_details SADABS
_exptl_crystal_colour colorless
_exptl_crystal_density_diffrn 2.634
_exptl_crystal_density_method 'not measured'
_exptl_crystal_description block
_exptl_crystal_F_000 27120
_exptl_crystal_size_max 0.31
_exptl_crystal_size_mid 0.30
_exptl_crystal_size_min 0.28
_refine_diff_density_max 1.170
_refine_diff_density_min -1.458
_refine_diff_density_rms 0.197
_refine_ls_extinction_method none
_refine_ls_goodness_of_fit_ref 1.035
_refine_ls_hydrogen_treatment mixed
_refine_ls_matrix_type full
_refine_ls_number_parameters 67
_refine_ls_number_reflns 937
_refine_ls_number_restraints 0
_refine_ls_restrained_S_all 1.035
_refine_ls_R_factor_all 0.0792
_refine_ls_R_factor_gt 0.0499
_refine_ls_shift/su_max 0.000
_refine_ls_shift/su_mean 0.000
_refine_ls_structure_factor_coef Fsqd
_refine_ls_weighting_details 'calc w=1/[\s^2^(Fo^2^)+(0.0998P)^2^+1222.4630P] where P=(Fo^2^+2Fc^2^)/3'
_refine_ls_weighting_scheme calc
_refine_ls_wR_factor_gt 0.1566
_refine_ls_wR_factor_ref 0.2260
_reflns_number_gt 552
_reflns_number_total 937
_reflns_threshold_expression >2sigma(I)
_cod_data_source_file ic403080n_si_002.cif
_cod_data_source_block 3d
_cod_original_cell_volume 17828(4)
_cod_original_sg_symbol_H-M 'F d -3 c'
_cod_database_code 4350655

loop_
_symmetry_equiv_pos_as_xyz
'x, y, z'
'-y, x+1/4, z+3/4'
'-x+3/4, -y+1/4, z+1/2'
'y+3/4, -x, z+1/4'
'x, -y+1/4, -z+1/4'
'y+3/4, x+1/4, -z'
'-x+3/4, y, -z+3/4'
'-y, -x, -z+1/2'
'z, x, y'
'-x, z+1/4, y+3/4'
'-z+3/4, -x+1/4, y+1/2'
'x+3/4, -z, y+1/4'
'z, -x+1/4, -y+1/4'
'x+3/4, z+1/4, -y'
'-z+3/4, x, -y+3/4'
'-x, -z, -y+1/2'
'y, z, x'
'-z+1/2, -y, -x'
'-z, y+3/4, x+1/4'
'z+1/4, y+3/4, -x'
'z+3/4, -y, x+1/4'
'y, -z+3/4, -x+3/4'
'-y+1/4, -z+1/4, x'
'-y+1/4, z+1/2, -x+3/4'
'x, y+1/2, z+1/2'
'-y, x+3/4, z+5/4'
'-x+3/4, -y+3/4, z+1'
'y+3/4, -x+1/2, z+3/4'
'x, -y+3/4, -z+3/4'
'y+3/4, x+3/4, -z+1/2'
'-x+3/4, y+1/2, -z+5/4'
'-y, -x+1/2, -z+1'
'z, x+1/2, y+1/2'
'-x, z+3/4, y+5/4'
'-z+3/4, -x+3/4, y+1'
'x+3/4, -z+1/2, y+3/4'
'z, -x+3/4, -y+3/4'
'x+3/4, z+3/4, -y+1/2'
'-z+3/4, x+1/2, -y+5/4'
'-x, -z+1/2, -y+1'
'y, z+1/2, x+1/2'
'-z+1/2, -y+1/2, -x+1/2'
'-z, y+5/4, x+3/4'
'z+1/4, y+5/4, -x+1/2'
'z+3/4, -y+1/2, x+3/4'
'y, -z+5/4, -x+5/4'
'-y+1/4, -z+3/4, x+1/2'
'-y+1/4, z+1, -x+5/4'
'x+1/2, y, z+1/2'
'-y+1/2, x+1/4, z+5/4'
'-x+5/4, -y+1/4, z+1'
'y+5/4, -x, z+3/4'
'x+1/2, -y+1/4, -z+3/4'
'y+5/4, x+1/4, -z+1/2'
'-x+5/4, y, -z+5/4'
'-y+1/2, -x, -z+1'
'z+1/2, x, y+1/2'
'-x+1/2, z+1/4, y+5/4'
'-z+5/4, -x+1/4, y+1'
'x+5/4, -z, y+3/4'
'z+1/2, -x+1/4, -y+3/4'
'x+5/4, z+1/4, -y+1/2'
'-z+5/4, x, -y+5/4'
'-x+1/2, -z, -y+1'
'y+1/2, z, x+1/2'
'-z+1, -y, -x+1/2'
'-z+1/2, y+3/4, x+3/4'
'z+3/4, y+3/4, -x+1/2'
'z+5/4, -y, x+3/4'
'y+1/2, -z+3/4, -x+5/4'
'-y+3/4, -z+1/4, x+1/2'
'-y+3/4, z+1/2, -x+5/4'
'x+1/2, y+1/2, z'
'-y+1/2, x+3/4, z+3/4'
'-x+5/4, -y+3/4, z+1/2'
'y+5/4, -x+1/2, z+1/4'
'x+1/2, -y+3/4, -z+1/4'
'y+5/4, x+3/4, -z'
'-x+5/4, y+1/2, -z+3/4'
'-y+1/2, -x+1/2, -z+1/2'
'z+1/2, x+1/2, y'
'-x+1/2, z+3/4, y+3/4'
'-z+5/4, -x+3/4, y+1/2'
'x+5/4, -z+1/2, y+1/4'
'z+1/2, -x+3/4, -y+1/4'
'x+5/4, z+3/4, -y'
'-z+5/4, x+1/2, -y+3/4'
'-x+1/2, -z+1/2, -y+1/2'
'y+1/2, z+1/2, x'
'-z+1, -y+1/2, -x'
'-z+1/2, y+5/4, x+1/4'
'z+3/4, y+5/4, -x'
'z+5/4, -y+1/2, x+1/4'
'y+1/2, -z+5/4, -x+3/4'
'-y+3/4, -z+3/4, x'
'-y+3/4, z+1, -x+3/4'
'-x, -y, -z'
'y, -x-1/4, -z-3/4'
'x-3/4, y-1/4, -z-1/2'
'-y-3/4, x, -z-1/4'
'-x, y-1/4, z-1/4'
'-y-3/4, -x-1/4, z'
'x-3/4, -y, z-3/4'
'y, x, z-1/2'
'-z, -x, -y'
'x, -z-1/4, -y-3/4'
'z-3/4, x-1/4, -y-1/2'
'-x-3/4, z, -y-1/4'
'-z, x-1/4, y-1/4'
'-x-3/4, -z-1/4, y'
'z-3/4, -x, y-3/4'
'x, z, y-1/2'
'-y, -z, -x'
'z-1/2, y, x'
'z, -y-3/4, -x-1/4'
'-z-1/4, -y-3/4, x'
'-z-3/4, y, -x-1/4'
'-y, z-3/4, x-3/4'
'y-1/4, z-1/4, -x'
'y-1/4, -z-1/2, x-3/4'
'-x, -y+1/2, -z+1/2'
'y, -x+1/4, -z-1/4'
'x-3/4, y+1/4, -z'
'-y-3/4, x+1/2, -z+1/4'
'-x, y+1/4, z+1/4'
'-y-3/4, -x+1/4, z+1/2'
'x-3/4, -y+1/2, z-1/4'
'y, x+1/2, z'
'-z, -x+1/2, -y+1/2'
'x, -z+1/4, -y-1/4'
'z-3/4, x+1/4, -y'
'-x-3/4, z+1/2, -y+1/4'
'-z, x+1/4, y+1/4'
'-x-3/4, -z+1/4, y+1/2'
'z-3/4, -x+1/2, y-1/4'
'x, z+1/2, y'
'-y, -z+1/2, -x+1/2'
'z-1/2, y+1/2, x+1/2'
'z, -y-1/4, -x+1/4'
'-z-1/4, -y-1/4, x+1/2'
'-z-3/4, y+1/2, -x+1/4'
'-y, z-1/4, x-1/4'
'y-1/4, z+1/4, -x+1/2'
'y-1/4, -z, x-1/4'
'-x+1/2, -y, -z+1/2'
'y+1/2, -x-1/4, -z-1/4'
'x-1/4, y-1/4, -z'
'-y-1/4, x, -z+1/4'
'-x+1/2, y-1/4, z+1/4'
'-y-1/4, -x-1/4, z+1/2'
'x-1/4, -y, z-1/4'
'y+1/2, x, z'
'-z+1/2, -x, -y+1/2'
'x+1/2, -z-1/4, -y-1/4'
'z-1/4, x-1/4, -y'
'-x-1/4, z, -y+1/4'
'-z+1/2, x-1/4, y+1/4'
'-x-1/4, -z-1/4, y+1/2'
'z-1/4, -x, y-1/4'
'x+1/2, z, y'
'-y+1/2, -z, -x+1/2'
'z, y, x+1/2'
'z+1/2, -y-3/4, -x+1/4'
'-z+1/4, -y-3/4, x+1/2'
'-z-1/4, y, -x+1/4'
'-y+1/2, z-3/4, x-1/4'
'y+1/4, z-1/4, -x+1/2'
'y+1/4, -z-1/2, x-1/4'
'-x+1/2, -y+1/2, -z'
'y+1/2, -x+1/4, -z-3/4'
'x-1/4, y+1/4, -z-1/2'
'-y-1/4, x+1/2, -z-1/4'
'-x+1/2, y+1/4, z-1/4'
'-y-1/4, -x+1/4, z'
'x-1/4, -y+1/2, z-3/4'
'y+1/2, x+1/2, z-1/2'
'-z+1/2, -x+1/2, -y'
'x+1/2, -z+1/4, -y-3/4'
'z-1/4, x+1/4, -y-1/2'
'-x-1/4, z+1/2, -y-1/4'
'-z+1/2, x+1/4, y-1/4'
'-x-1/4, -z+1/4, y'
'z-1/4, -x+1/2, y-3/4'
'x+1/2, z+1/2, y-1/2'
'-y+1/2, -z+1/2, -x'
'z, y+1/2, x'
'z+1/2, -y-1/4, -x-1/4'
'-z+1/4, -y-1/4, x'
'-z-1/4, y+1/2, -x-1/4'
'-y+1/2, z-1/4, x-3/4'
'y+1/4, z+1/4, -x'
'y+1/4, -z, x-3/4'

loop_
_atom_site_label
_atom_site_type_symbol
_atom_site_fract_x
_atom_site_fract_y
_atom_site_fract_z
_atom_site_U_iso_or_equiv
_atom_site_adp_type
_atom_site_occupancy
_atom_site_symmetry_multiplicity
_atom_site_calc_flag
_atom_site_refinement_flags
Tm1 Tm 0.0000 0.2500 0.0000 0.0289(4) Uani 1 6 d S
Cd1 Cd 0.0000 0.5000 0.0000 0.0263(5) Uani 1 6 d S
Cd2 Cd 0.1250 0.1250 0.1250 0.0729(11) Uani 1 12 d S
C1 C 0.0032(5) 0.3674(4) 0.0535(5) 0.065(3) Uani 1 1 d .
H1A H 0.0320 0.3827 0.0712 0.079 Uiso 1 1 calc R
H1B H -0.0277 0.3848 0.0645 0.079 Uiso 1 1 calc R
C2 C 0.0097(6) 0.3733(4) -0.0027(5) 0.055(4) Uani 1 1 d .
O1 O 0.0000 0.3155(3) 0.0655(3) 0.053(3) Uani 1 2 d S
O2 O 0.0145(3) 0.4173(3) -0.0230(3) 0.063(2) Uani 1 1 d .
O3 O 0.0090(3) 0.3338(3) -0.0300(3) 0.0588(19) Uani 1 1 d .
O4 O 0.0389(7) 0.1250 0.1250 0.102(6) Uani 1 2 d S
O5 O 0.920(2) 0.1250 0.1250 0.28(2) Uani 1 2 d S
O6 O 0.084(7) 0.334(7) 0.0000 2.0(5) Uani 1 2 d S
H2 H 0.027(7) 0.102(7) 0.106(7) 0.12(7) Uiso 1 1 d .

loop_
_atom_site_aniso_label
_atom_site_aniso_U_11
_atom_site_aniso_U_22
_atom_site_aniso_U_33
_atom_site_aniso_U_23
_atom_site_aniso_U_13
_atom_site_aniso_U_12
Tm1 0.0289(4) 0.0289(4) 0.0289(4) -0.00916(18) 0.00916(18) -0.00916(18)
Cd1 0.0263(5) 0.0263(5) 0.0263(5) -0.0037(2) -0.0037(2) -0.0037(2)
Cd2 0.0729(11) 0.0729(11) 0.0729(11) 0.000 0.000 0.000
C1 0.087(9) 0.049(6) 0.060(7) -0.015(5) 0.012(6) -0.008(5)
C2 0.044(6) 0.051(9) 0.070(9) -0.012(5) -0.004(5) -0.009(4)
O1 0.069(7) 0.045(3) 0.045(3) -0.009(4) 0.008(3) -0.008(3)
O2 0.069(5) 0.058(5) 0.063(5) -0.008(4) 0.002(4) -0.007(4)
O3 0.071(5) 0.051(4) 0.054(4) -0.006(3) 0.011(4) -0.012(4)
O4 0.072(10) 0.066(10) 0.17(2) 0.001(11) 0.000 0.000
O5 0.35(8) 0.15(3) 0.33(6) 0.02(3) 0.000 0.000
O6 2.0(6) 2.0(6) 2.0(12) -1.0(7) 1.0(7) -1.0(6)

loop_
_atom_type_symbol
_atom_type_description
_atom_type_scat_dispersion_real
_atom_type_scat_dispersion_imag
_atom_type_scat_source
C C 0.0033 0.0016 'International Tables Vol C Tables 4.2.6.8 and 6.1.1.4'
H H 0.0000 0.0000 'International Tables Vol C Tables 4.2.6.8 and 6.1.1.4'
Cd Cd -0.8075 1.2024 'International Tables Vol C Tables 4.2.6.8 and 6.1.1.4'
Tm Tm -0.3139 5.2483 'International Tables Vol C Tables 4.2.6.8 and 6.1.1.4'
O O 0.0106 0.0060 'International Tables Vol C Tables 4.2.6.8 and 6.1.1.4'

loop_
_geom_angle_atom_site_label_1
_geom_angle_atom_site_label_2
_geom_angle_atom_site_label_3
_geom_angle
_geom_angle_site_symmetry_1
_geom_angle_site_symmetry_3
O3 Tm1 O3 79.2(3) 6_455 10_554
O3 Tm1 O3 144.1(4) 6_455 23
O3 Tm1 O3 85.7(4) 10_554 23
O3 Tm1 O3 79.2(3) 6_455 90_455
O3 Tm1 O3 79.2(3) 10_554 90_455
O3 Tm1 O3 129.7(4) 23 90_455
O3 Tm1 O3 85.7(4) 6_455 .
O3 Tm1 O3 129.7(4) 10_554 .
O3 Tm1 O3 79.2(3) 23 .
O3 Tm1 O3 144.1(4) 90_455 .
O3 Tm1 O3 129.7(4) 6_455 13
O3 Tm1 O3 144.1(4) 10_554 13
O3 Tm1 O3 79.2(3) 23 13
O3 Tm1 O3 85.7(4) 90_455 13
O3 Tm1 O3 79.2(3) . 13
O3 Tm1 O1 137.2(2) 6_455 90_455
O3 Tm1 O1 72.04(18) 10_554 90_455
O3 Tm1 O1 64.85(19) 23 90_455
O3 Tm1 O1 64.85(18) 90_455 90_455
O3 Tm1 O1 137.2(2) . 90_455
O3 Tm1 O1 72.04(18) 13 90_455
O3 Tm1 O1 72.04(18) 6_455 .
O3 Tm1 O1 64.85(19) 10_554 .
O3 Tm1 O1 72.04(18) 23 .
O3 Tm1 O1 137.2(2) 90_455 .
O3 Tm1 O1 64.85(19) . .
O3 Tm1 O1 137.2(2) 13 .
O1 Tm1 O1 120.0 90_455 .
O3 Tm1 O1 64.85(19) 6_455 6_455
O3 Tm1 O1 137.2(2) 10_554 6_455
O3 Tm1 O1 137.2(2) 23 6_455
O3 Tm1 O1 72.04(18) 90_455 6_455
O3 Tm1 O1 72.04(18) . 6_455
O3 Tm1 O1 64.85(19) 13 6_455
O1 Tm1 O1 120.0 90_455 6_455
O1 Tm1 O1 120.0 . 6_455
O2 Cd1 O2 87.2(3) 129 97_565
O2 Cd1 O2 92.8(3) 129 89_455
O2 Cd1 O2 92.8(3) 97_565 89_455
O2 Cd1 O2 92.8(3) 129 .
O2 Cd1 O2 180.0(4) 97_565 .
O2 Cd1 O2 87.2(3) 89_455 .
O2 Cd1 O2 87.2(3) 129 185
O2 Cd1 O2 87.2(3) 97_565 185
O2 Cd1 O2 180.0(6) 89_455 185
O2 Cd1 O2 92.8(3) . 185
O2 Cd1 O2 180.0(4) 129 33_554
O2 Cd1 O2 92.8(3) 97_565 33_554
O2 Cd1 O2 87.2(3) 89_455 33_554
O2 Cd1 O2 87.2(3) . 33_554
O2 Cd1 O2 92.8(3) 185 33_554
O4 Cd2 O4 90.0 46_544 59_454
O4 Cd2 O4 90.0 46_544 .
O4 Cd2 O4 90.0 59_454 .
O4 Cd2 O4 90.0 46_544 9
O4 Cd2 O4 180.0 59_454 9
O4 Cd2 O4 90.000(1) . 9
O4 Cd2 O4 90.000(1) 46_544 51_454
O4 Cd2 O4 90.000(1) 59_454 51_454
O4 Cd2 O4 180.000(1) . 51_454
O4 Cd2 O4 90.0 9 51_454
O4 Cd2 O4 180.0 46_544 17
O4 Cd2 O4 90.0 59_454 17
O4 Cd2 O4 90.000(1) . 17
O4 Cd2 O4 90.0 9 17
O4 Cd2 O4 90.0 51_454 17
O1 C1 C2 109.2(9) . .
O1 C1 H1A 109.8 . .
C2 C1 H1A 109.8 . .
O1 C1 H1B 109.8 . .
C2 C1 H1B 109.8 . .
H1A C1 H1B 108.3 . .
O3 C2 O2 120.4(11) . .
O3 C2 C1 118.4(10) . .
O2 C2 C1 121.2(10) . .
C1 O1 C1 116.0(12) 10_554 .
C1 O1 Tm1 122.0(6) 10_554 .
C1 O1 Tm1 122.0(6) . .
C2 O2 Cd1 137.0(8) . .
C2 O3 Tm1 125.5(8) . .
H2 O4 Cd2 112(10) . .
H2 O4 H2 0(10) . .
Cd2 O4 H2 112(10) . .

loop_
_geom_bond_atom_site_label_1
_geom_bond_atom_site_label_2
_geom_bond_distance
_geom_bond_site_symmetry_2
Tm1 O3 2.338(8) 6_455
Tm1 O3 2.338(8) 10_554
Tm1 O3 2.338(8) 23
Tm1 O3 2.338(8) 90_455
Tm1 O3 2.338(8) .
Tm1 O3 2.338(8) 13
Tm1 O1 2.419(10) 90_455
Tm1 O1 2.419(10) .
Tm1 O1 2.419(10) 6_455
Cd1 O2 2.275(8) 129
Cd1 O2 2.275(8) 97_565
Cd1 O2 2.275(8) 89_455
Cd1 O2 2.275(8) .
Cd1 O2 2.275(8) 185
Cd1 O2 2.275(8) 33_554
Cd2 O4 2.248(18) 46_544
Cd2 O4 2.248(18) 59_454
Cd2 O4 2.248(18) .
Cd2 O4 2.248(18) 9
Cd2 O4 2.248(18) 51_454
Cd2 O4 2.248(18) 17
C1 O1 1.395(12) .
C1 C2 1.486(17) .
C1 H1A 0.9700 .
C1 H1B 0.9700 .
C2 O3 1.255(13) .
C2 O2 1.271(14) .
O1 C1 1.395(12) 10_554
O4 H2 0.84(16) .
O4 H2 0.84(16) .

loop_
_geom_torsion_atom_site_label_1
_geom_torsion_atom_site_label_2
_geom_torsion_atom_site_label_3
_geom_torsion_atom_site_label_4
_geom_torsion
_geom_torsion_site_symmetry_1
_geom_torsion_site_symmetry_4
O1 C1 C2 O3 3.3(18) . .
O1 C1 C2 O2 -178.8(11) . .
C2 C1 O1 C1 176.3(13) . 10_554
C2 C1 O1 Tm1 -3.7(13) . .
O3 Tm1 O1 C1 -84.0(7) 6_455 10_554
O3 Tm1 O1 C1 2.3(7) 10_554 10_554
O3 Tm1 O1 C1 96.0(7) 23 10_554
O3 Tm1 O1 C1 -33.6(7) 90_455 10_554
O3 Tm1 O1 C1 -177.7(7) . 10_554
O3 Tm1 O1 C1 146.4(7) 13 10_554
O1 Tm1 O1 C1 50.7(7) 90_455 10_554
O1 Tm1 O1 C1 -129.3(7) 6_455 10_554
O3 Tm1 O1 C1 96.0(7) 6_455 .
O3 Tm1 O1 C1 -177.7(7) 10_554 .
O3 Tm1 O1 C1 -84.0(7) 23 .
O3 Tm1 O1 C1 146.4(7) 90_455 .
O3 Tm1 O1 C1 2.3(7) . .
O3 Tm1 O1 C1 -33.6(7) 13 .
O1 Tm1 O1 C1 -129.3(6) 90_455 .
O1 Tm1 O1 C1 50.7(6) 6_455 .
O3 C2 O2 Cd1 161.8(8) . .
C1 C2 O2 Cd1 -16(2) . .
O2 Cd1 O2 C2 35.0(11) 129 .
O2 Cd1 O2 C2 153.5(12) 97_565 .
O2 Cd1 O2 C2 -57.7(13) 89_455 .
O2 Cd1 O2 C2 122.3(13) 185 .
O2 Cd1 O2 C2 -145.0(11) 33_554 .
O2 C2 O3 Tm1 -179.5(8) . .
C1 C2 O3 Tm1 -1.6(18) . .
O3 Tm1 O3 C2 -72.5(10) 6_455 .
O3 Tm1 O3 C2 -0.3(10) 10_554 .
O3 Tm1 O3 C2 74.8(11) 23 .
O3 Tm1 O3 C2 -137.4(11) 90_455 .
O3 Tm1 O3 C2 155.7(10) 13 .
O1 Tm1 O3 C2 107.5(10) 90_455 .
O1 Tm1 O3 C2 -0.3(10) . .
O1 Tm1 O3 C2 -137.4(11) 6_455 .
O4 Cd2 O4 H2 -129(15) 46_544 .
O4 Cd2 O4 H2 141(15) 59_454 .
O4 Cd2 O4 H2 -39(15) 9 .
O4 Cd2 O4 H2 51(100) 51_454 .
O4 Cd2 O4 H2 51(15) 17 .
